data_7039864
loop_
_publ_author_name
'\<Sev\<c\'ik, R'
'Van\<ek, J'
'Michalicov\'a, R'
'Lubal, P.'
'Hermann, P.'
'Santos, I. C.'
'Santos, I.'
'Campello, M. P. C.'

_publ_section_title
;
 Formation and decomplexation kinetics of copper(ii) complexes with cyclen
 derivatives having mixed carboxylate and phosphonate pendant arms.
;
_journal_issue 32
_journal_name_full 'Dalton transactions (Cambridge, England : 2003)'
_journal_page_first 12723
_journal_page_last 12733
_journal_paper_doi 10.1039/c6dt01127f
_journal_volume 45
_journal_year 2016
_chemical_formula_sum 'C13 H36 K N4 O14 P3'
_chemical_formula_weight 604.47
_chemical_name_systematic
;
 ?
;
_space_group_IT_number 15
_symmetry_cell_setting monoclinic
_symmetry_space_group_name_Hall '-C 2yc'
_symmetry_space_group_name_H-M 'C 1 2/c 1'
_atom_sites_solution_hydrogens geom
_atom_sites_solution_primary direct
_atom_sites_solution_secondary difmap
_audit_creation_method SHELXL-97
_audit_update_record
;
2016-03-18 deposited with the CCDC.
2016-07-08 downloaded from the CCDC.
;
_cell_angle_alpha 90.00
_cell_angle_beta 110.4570(10)
_cell_angle_gamma 90.00
_cell_formula_units_Z 8
_cell_length_a 37.6442(6)
_cell_length_b 8.43360(10)
_cell_length_c 16.1400(3)
_cell_measurement_reflns_used 9979
_cell_measurement_temperature 150(2)
_cell_measurement_theta_max 27.24
_cell_measurement_theta_min 2.53
_cell_volume 4800.91(13)
_computing_cell_refinement 'Bruker SAINT, (Bruker, 2004)'
_computing_data_collection 'Bruker SMART, (Bruker, 2004)'
_computing_data_reduction 'Bruker SAINT, (Bruker, 2004)'
_computing_molecular_graphics ORTEP3(Farrugia,1997)
_computing_publication_material 'WinGX (Farrugia, 1999)'
_computing_structure_refinement 'SHELXL-97 (Sheldrick, 2008)'
_computing_structure_solution 'SIR97 (Altomare, 1999)'
_diffrn_ambient_temperature 150(2)
_diffrn_measured_fraction_theta_full 0.988
_diffrn_measured_fraction_theta_max 0.988
_diffrn_measurement_device_type 'Bruker APEX-II CCD'
_diffrn_measurement_method '\f and \w'
_diffrn_radiation_monochromator graphite
_diffrn_radiation_source 'fine-focus sealed tube'
_diffrn_radiation_type MoK\a
_diffrn_radiation_wavelength 0.71073
_diffrn_reflns_av_R_equivalents 0.0397
_diffrn_reflns_av_sigmaI/netI 0.0314
_diffrn_reflns_limit_h_max 44
_diffrn_reflns_limit_h_min -44
_diffrn_reflns_limit_k_max 10
_diffrn_reflns_limit_k_min -10
_diffrn_reflns_limit_l_max 19
_diffrn_reflns_limit_l_min -19
_diffrn_reflns_number 20252
_diffrn_reflns_theta_full 25.03
_diffrn_reflns_theta_max 25.03
_diffrn_reflns_theta_min 3.28
_exptl_absorpt_coefficient_mu 0.497
_exptl_absorpt_correction_T_max 0.9246
_exptl_absorpt_correction_T_min 0.8899
_exptl_absorpt_correction_type multi-scan
_exptl_absorpt_process_details 'SADABS - Sheldrick 2004'
_exptl_crystal_colour yellow
_exptl_crystal_density_diffrn 1.673
_exptl_crystal_density_method 'not measured'
_exptl_crystal_description prism
_exptl_crystal_F_000 2544
_exptl_crystal_size_max 0.24
_exptl_crystal_size_mid 0.20
_exptl_crystal_size_min 0.16
_refine_diff_density_max 1.026
_refine_diff_density_min -0.512
_refine_diff_density_rms 0.075
_refine_ls_extinction_method none
_refine_ls_goodness_of_fit_ref 1.063
_refine_ls_hydrogen_treatment constr
_refine_ls_matrix_type full
_refine_ls_number_parameters 319
_refine_ls_number_reflns 4185
_refine_ls_number_restraints 0
_refine_ls_restrained_S_all 1.063
_refine_ls_R_factor_all 0.0461
_refine_ls_R_factor_gt 0.0382
_refine_ls_shift/su_max 0.001
_refine_ls_shift/su_mean 0.000
_refine_ls_structure_factor_coef Fsqd
_refine_ls_weighting_details 'calc w=1/[\s^2^(Fo^2^)+(0.0458P)^2^+1 .1250P] where P=(Fo^2^+2Fc^2^)/3'
_refine_ls_weighting_scheme calc
_refine_ls_wR_factor_gt 0.0993
_refine_ls_wR_factor_ref 0.1027
_reflns_number_gt 3611
_reflns_number_total 4185
_reflns_threshold_expression >2sigma(I)
_cod_data_source_file c6dt01127f2.cif
_cod_data_source_block H7doa3p
_cod_depositor_comments 'Adding full bibliography for 7039864.cif.'
_cod_original_sg_symbol_H-M C2/c
_cod_database_code 7039864

loop_
_symmetry_equiv_pos_as_xyz
'x, y, z'
'-x, y, -z+1/2'
'x+1/2, y+1/2, z'
'-x+1/2, y+1/2, -z+1/2'
'-x, -y, -z'
'x, -y, z-1/2'
'-x+1/2, -y+1/2, -z'
'x+1/2, -y+1/2, z-1/2'

loop_
_atom_site_label
_atom_site_type_symbol
_atom_site_fract_x
_atom_site_fract_y
_atom_site_fract_z
_atom_site_U_iso_or_equiv
_atom_site_adp_type
_atom_site_occupancy
_atom_site_symmetry_multiplicity
_atom_site_calc_flag
_atom_site_refinement_flags
K1 K 0.511790(17) 0.94536(7) 0.13199(4) 0.01738(16) Uani 1 1 d .
P1 P 0.343215(19) -0.11782(8) 0.11807(4) 0.01227(17) Uani 1 1 d .
P2 P 0.411520(19) 0.09249(8) 0.41124(4) 0.01144(17) Uani 1 1 d .
P3 P 0.45674(2) 0.33373(8) 0.10973(5) 0.01499(17) Uani 1 1 d .
O1S O 0.45421(5) 0.8216(2) 0.18778(13) 0.0196(4) Uani 1 1 d .
H1D H 0.4567 0.7330 0.1691 0.024 Uiso 1 1 d R
H1C H 0.4321 0.8459 0.1591 0.024 Uiso 1 1 d R
O2S O 0.51139(5) 0.6565(2) 0.06731(13) 0.0211(4) Uani 1 1 d .
H2C H 0.4944 0.5997 0.0714 0.025 Uiso 1 1 d R
H2D H 0.5057 0.6745 0.0144 0.025 Uiso 1 1 d R
O3S O 0.31736(6) 0.8047(3) 0.35767(15) 0.0327(5) Uani 1 1 d .
H3D H 0.3373 0.8551 0.3805 0.039 Uiso 1 1 d R
H3C H 0.3097 0.8312 0.3051 0.039 Uiso 1 1 d R
O1 O 0.35575(5) -0.1281(2) 0.22025(12) 0.0177(4) Uani 1 1 d .
H1 H 0.3739 -0.0656 0.2433 0.027 Uiso 1 1 calc R
O2 O 0.31885(5) -0.2641(2) 0.08003(13) 0.0176(4) Uani 1 1 d .
O3 O 0.37638(5) -0.1012(2) 0.08722(12) 0.0172(4) Uani 1 1 d .
O4 O 0.23884(6) 0.1552(2) 0.39079(14) 0.0248(5) Uani 1 1 d .
H4 H 0.2186 0.1922 0.3935 0.037 Uiso 1 1 calc R
O5 O 0.23923(6) 0.3781(3) 0.31455(15) 0.0267(5) Uani 1 1 d .
O6 O 0.37295(5) 0.0519(2) 0.42628(12) 0.0164(4) Uani 1 1 d .
H6 H 0.3760 0.0627 0.4801 0.025 Uiso 1 1 calc R
O7 O 0.40473(5) 0.0608(2) 0.31455(12) 0.0166(4) Uani 1 1 d .
O8 O 0.44413(5) 0.0058(2) 0.47609(12) 0.0167(4) Uani 1 1 d .
O9 O 0.42630(5) 0.2839(2) 0.01702(12) 0.0196(4) Uani 1 1 d .
H9 H 0.4323 0.1959 0.0015 0.029 Uiso 1 1 calc R
O10 O 0.49335(5) 0.2542(2) 0.12202(12) 0.0165(4) Uani 1 1 d .
O11 O 0.45622(5) 0.5090(2) 0.11709(12) 0.0165(4) Uani 1 1 d .
N1 N 0.32793(6) 0.2022(3) 0.12619(14) 0.0122(5) Uani 1 1 d .
N4 N 0.30633(6) 0.2800(3) 0.28551(16) 0.0168(5) Uani 1 1 d .
H40 H 0.3281 0.2268 0.2862 0.020 Uiso 1 1 calc R
N7 N 0.38673(6) 0.3895(3) 0.35972(14) 0.0116(5) Uani 1 1 d .
N10 N 0.40848(6) 0.3406(3) 0.21011(14) 0.0120(5) Uani 1 1 d .
H10 H 0.3974 0.2726 0.2395 0.014 Uiso 1 1 calc R
C2 C 0.29728(7) 0.3127(3) 0.12407(19) 0.0169(6) Uani 1 1 d .
H2A H 0.2776 0.3108 0.0643 0.020 Uiso 1 1 calc R
H2B H 0.3077 0.4216 0.1351 0.020 Uiso 1 1 calc R
C3 C 0.27895(8) 0.2733(4) 0.19155(19) 0.0195(6) Uani 1 1 d .
H3A H 0.2580 0.3489 0.1848 0.023 Uiso 1 1 calc R
H3B H 0.2679 0.1656 0.1795 0.023 Uiso 1 1 calc R
C5 C 0.31870(8) 0.4461(3) 0.31901(19) 0.0176(6) Uani 1 1 d .
H5A H 0.2996 0.4941 0.3409 0.021 Uiso 1 1 calc R
H5B H 0.3204 0.5125 0.2699 0.021 Uiso 1 1 calc R
C6 C 0.35693(7) 0.4421(3) 0.39303(18) 0.0156(6) Uani 1 1 d .
H6A H 0.3632 0.5492 0.4192 0.019 Uiso 1 1 calc R
H6B H 0.3558 0.3688 0.4400 0.019 Uiso 1 1 calc R
C8 C 0.40108(8) 0.5260(3) 0.32399(17) 0.0139(5) Uani 1 1 d .
H8A H 0.4157 0.5963 0.3732 0.017 Uiso 1 1 calc R
H8B H 0.3794 0.5874 0.2842 0.017 Uiso 1 1 calc R
C9 C 0.42632(8) 0.4733(3) 0.27323(17) 0.0151(6) Uani 1 1 d .
H9A H 0.4310 0.5645 0.2398 0.018 Uiso 1 1 calc R
H9B H 0.4511 0.4376 0.3156 0.018 Uiso 1 1 calc R
C11 C 0.37691(7) 0.4029(3) 0.13096(17) 0.0138(5) Uani 1 1 d .
H11A H 0.3879 0.4596 0.0920 0.017 Uiso 1 1 calc R
H11B H 0.3618 0.4800 0.1510 0.017 Uiso 1 1 calc R
C12 C 0.35107(7) 0.2732(3) 0.07873(17) 0.0140(5) Uani 1 1 d .
H12A H 0.3341 0.3174 0.0219 0.017 Uiso 1 1 calc R
H12B H 0.3666 0.1892 0.0652 0.017 Uiso 1 1 calc R
C13 C 0.31170(7) 0.0504(3) 0.08394(17) 0.0142(6) Uani 1 1 d .
H13A H 0.3041 0.0625 0.0190 0.017 Uiso 1 1 calc R
H13B H 0.2885 0.0280 0.0974 0.017 Uiso 1 1 calc R
C14 C 0.29111(8) 0.1897(3) 0.3468(2) 0.0213(6) Uani 1 1 d .
H14A H 0.3105 0.1898 0.4069 0.026 Uiso 1 1 calc R
H14B H 0.2867 0.0782 0.3266 0.026 Uiso 1 1 calc R
C15 C 0.25395(7) 0.2581(4) 0.35174(17) 0.0156(6) Uani 1 1 d .
C16 C 0.41759(7) 0.3029(3) 0.42784(17) 0.0129(5) Uani 1 1 d .
H16A H 0.4175 0.3307 0.4873 0.015 Uiso 1 1 calc R
H16B H 0.4424 0.3350 0.4246 0.015 Uiso 1 1 calc R
C17 C 0.43794(8) 0.2451(3) 0.18832(17) 0.0142(5) Uani 1 1 d .
H17A H 0.4267 0.1412 0.1647 0.017 Uiso 1 1 calc R
H17B H 0.4593 0.2247 0.2440 0.017 Uiso 1 1 calc R

loop_
_atom_site_aniso_label
_atom_site_aniso_U_11
_atom_site_aniso_U_22
_atom_site_aniso_U_33
_atom_site_aniso_U_23
_atom_site_aniso_U_13
_atom_site_aniso_U_12
K1 0.0208(3) 0.0133(3) 0.0213(3) -0.0005(2) 0.0115(3) -0.0009(2)
P1 0.0139(3) 0.0121(3) 0.0123(3) -0.0005(3) 0.0064(3) 0.0009(3)
P2 0.0134(3) 0.0112(3) 0.0099(3) 0.0007(3) 0.0043(3) 0.0007(3)
P3 0.0181(4) 0.0133(4) 0.0155(4) 0.0006(3) 0.0084(3) -0.0002(3)
O1S 0.0202(10) 0.0168(10) 0.0228(11) -0.0009(8) 0.0087(8) 0.0010(8)
O2S 0.0197(10) 0.0219(11) 0.0229(11) -0.0003(9) 0.0090(9) -0.0043(8)
O3S 0.0329(13) 0.0289(13) 0.0326(13) 0.0004(10) 0.0067(10) -0.0057(10)
O1 0.0209(10) 0.0191(11) 0.0124(9) 0.0012(8) 0.0051(8) -0.0050(8)
O2 0.0197(10) 0.0126(10) 0.0212(10) -0.0056(8) 0.0082(8) 0.0001(8)
O3 0.0153(10) 0.0210(11) 0.0181(10) 0.0015(8) 0.0092(8) 0.0018(8)
O4 0.0231(11) 0.0198(11) 0.0374(12) 0.0054(9) 0.0179(10) 0.0031(8)
O5 0.0238(11) 0.0240(12) 0.0390(13) 0.0012(10) 0.0192(10) 0.0036(9)
O6 0.0155(10) 0.0188(10) 0.0154(10) -0.0005(8) 0.0061(8) -0.0011(8)
O7 0.0231(10) 0.0150(10) 0.0122(9) -0.0006(8) 0.0068(8) -0.0014(8)
O8 0.0169(10) 0.0169(10) 0.0157(10) 0.0033(8) 0.0048(8) 0.0035(8)
O9 0.0237(11) 0.0188(11) 0.0167(10) -0.0011(8) 0.0074(8) 0.0015(8)
O10 0.0153(10) 0.0171(10) 0.0180(10) -0.0009(8) 0.0068(8) -0.0003(8)
O11 0.0215(10) 0.0132(10) 0.0181(10) 0.0010(8) 0.0110(8) -0.0011(8)
N1 0.0120(11) 0.0102(11) 0.0150(11) -0.0007(9) 0.0054(9) 0.0005(9)
N4 0.0114(11) 0.0132(12) 0.0260(13) -0.0016(10) 0.0067(10) 0.0023(9)
N7 0.0119(11) 0.0102(11) 0.0122(11) 0.0008(9) 0.0037(9) 0.0004(9)
N10 0.0137(11) 0.0105(11) 0.0125(11) 0.0003(9) 0.0054(9) -0.0018(9)
C2 0.0129(13) 0.0142(14) 0.0214(14) -0.0030(11) 0.0031(11) 0.0014(11)
C3 0.0122(13) 0.0204(15) 0.0256(16) -0.0088(12) 0.0060(12) -0.0009(11)
C5 0.0155(14) 0.0118(14) 0.0250(15) -0.0022(12) 0.0062(12) 0.0006(11)
C6 0.0169(14) 0.0155(14) 0.0170(14) -0.0027(11) 0.0091(11) 0.0005(11)
C8 0.0173(13) 0.0113(13) 0.0126(13) -0.0014(11) 0.0045(11) -0.0020(10)
C9 0.0174(14) 0.0145(14) 0.0132(13) -0.0035(11) 0.0051(11) -0.0053(11)
C11 0.0139(13) 0.0134(14) 0.0127(13) 0.0017(10) 0.0030(11) 0.0009(10)
C12 0.0160(13) 0.0146(14) 0.0105(13) 0.0011(11) 0.0036(11) 0.0004(11)
C13 0.0142(13) 0.0131(14) 0.0142(13) -0.0029(11) 0.0036(11) -0.0008(10)
C14 0.0156(14) 0.0165(15) 0.0305(16) 0.0021(13) 0.0066(12) 0.0009(11)
C15 0.0091(13) 0.0285(16) 0.0111(13) 0.0102(12) 0.0061(10) 0.0110(11)
C16 0.0123(13) 0.0131(13) 0.0114(13) -0.0009(10) 0.0019(10) -0.0003(10)
C17 0.0171(13) 0.0106(13) 0.0145(13) 0.0007(11) 0.0050(11) 0.0017(10)

loop_
_atom_type_symbol
_atom_type_description
_atom_type_scat_dispersion_real
_atom_type_scat_dispersion_imag
_atom_type_scat_source
C C 0.0033 0.0016 'International Tables Vol C Tables 4.2.6.8 and 6.1.1.4'
H H 0.0000 0.0000 'International Tables Vol C Tables 4.2.6.8 and 6.1.1.4'
N N 0.0061 0.0033 'International Tables Vol C Tables 4.2.6.8 and 6.1.1.4'
O O 0.0106 0.0060 'International Tables Vol C Tables 4.2.6.8 and 6.1.1.4'
P P 0.1023 0.0942 'International Tables Vol C Tables 4.2.6.8 and 6.1.1.4'
K K 0.2009 0.2494 'International Tables Vol C Tables 4.2.6.8 and 6.1.1.4'

loop_
_geom_angle_atom_site_label_1
_geom_angle_atom_site_label_2
_geom_angle_atom_site_label_3
_geom_angle
_geom_angle_site_symmetry_1
_geom_angle_site_symmetry_3
O2S K1 O10 154.51(6) . 1_565
O2S K1 O1S 83.48(6) . .
O10 K1 O1S 99.58(6) 1_565 .
O2S K1 O8 81.22(6) . 2_665
O10 K1 O8 89.04(6) 1_565 2_665
O1S K1 O8 160.13(6) . 2_665
O2S K1 O8 84.65(6) . 6_565
O10 K1 O8 71.46(6) 1_565 6_565
O1S K1 O8 77.93(6) . 6_565
O8 K1 O8 88.07(6) 2_665 6_565
O2S K1 O1S 90.24(6) . 2_655
O10 K1 O1S 114.76(6) 1_565 2_655
O1S K1 O1S 70.69(7) . 2_655
O8 K1 O1S 121.80(6) 2_665 2_655
O8 K1 O1S 148.58(6) 6_565 2_655
O2S K1 O7 105.27(6) . 2_665
O10 K1 O7 85.87(5) 1_565 2_665
O1S K1 O7 147.32(6) . 2_665
O8 K1 O7 50.51(5) 2_665 2_665
O8 K1 O7 133.48(5) 6_565 2_665
O1S K1 O7 77.74(5) 2_655 2_665
O2S K1 P2 98.16(5) . 2_665
O10 K1 P2 81.68(4) 1_565 2_665
O1S K1 P2 173.49(5) . 2_665
O8 K1 P2 25.45(4) 2_665 2_665
O8 K1 P2 108.46(4) 6_565 2_665
O1S K1 P2 102.95(4) 2_655 2_665
O7 K1 P2 26.19(3) 2_665 2_665
O2S K1 P3 145.32(5) . 1_565
O10 K1 P3 17.02(4) 1_565 1_565
O1S K1 P3 83.99(4) . 1_565
O8 K1 P3 101.65(4) 2_665 1_565
O8 K1 P3 61.12(4) 6_565 1_565
O1S K1 P3 115.63(4) 2_655 1_565
O7 K1 P3 102.69(4) 2_665 1_565
P2 K1 P3 97.93(2) 2_665 1_565
O2S K1 K1 80.18(5) . 5_675
O10 K1 K1 76.38(4) 1_565 5_675
O1S K1 K1 119.89(5) . 5_675
O8 K1 K1 44.75(4) 2_665 5_675
O8 K1 K1 43.32(4) 6_565 5_675
O1S K1 K1 164.34(5) 2_655 5_675
O7 K1 K1 92.76(4) 2_665 5_675
P2 K1 K1 66.623(19) 2_665 5_675
P3 K1 K1 78.37(2) 1_565 5_675
O2S K1 K1 112.54(4) . 2_655
O10 K1 K1 85.54(4) 1_565 2_655
O1S K1 K1 44.08(4) . 2_655
O8 K1 K1 155.47(4) 2_665 2_655
O8 K1 K1 112.61(4) 6_565 2_655
O1S K1 K1 42.06(4) 2_655 2_655
O7 K1 K1 105.17(4) 2_665 2_655
P2 K1 K1 130.07(2) 2_665 2_655
P3 K1 K1 78.815(15) 1_565 2_655
K1 K1 K1 153.56(3) 5_675 2_655
O2S K1 H1D 67.4 . .
O10 K1 H1D 114.5 1_565 .
O1S K1 H1D 16.2 . .
O8 K1 H1D 146.6 2_665 .
O8 K1 H1D 78.3 6_565 .
O1S K1 H1D 71.2 2_655 .
O7 K1 H1D 147.8 2_665 .
P2 K1 H1D 163.8 2_665 .
P3 K1 H1D 98.2 1_565 .
K1 K1 H1D 115.5 5_675 .
K1 K1 H1D 55.3 2_655 .
O2S K1 H2C 14.1 . .
O10 K1 H2C 151.6 1_565 .
O1S K1 H2C 69.4 . .
O8 K1 H2C 94.6 2_665 .
O8 K1 H2C 80.5 6_565 .
O1S K1 H2C 87.1 2_655 .
O7 K1 H2C 117.9 2_665 .
P2 K1 H2C 112.3 2_665 .
P3 K1 H2C 137.3 1_565 .
K1 K1 H2C 86.5 5_675 .
K1 K1 H2C 101.5 2_655 .
H1D K1 H2C 53.3 . .
O2S K1 H2D 15.9 . .
O10 K1 H2D 139.3 1_565 .
O1S K1 H2D 91.3 . .
O8 K1 H2D 70.9 2_665 .
O8 K1 H2D 72.8 6_565 .
O1S K1 H2D 105.9 2_655 .
O7 K1 H2D 105.5 2_665 .
P2 K1 H2D 91.8 2_665 .
P3 K1 H2D 133.6 1_565 .
K1 K1 H2D 64.3 5_675 .
K1 K1 H2D 126.5 2_655 .
H1D K1 H2D 75.9 . .
H2C K1 H2D 24.9 . .
O3 P1 O2 113.12(11) . .
O3 P1 O1 112.20(11) . .
O2 P1 O1 107.36(11) . .
O3 P1 C13 111.00(12) . .
O2 P1 C13 105.82(11) . .
O1 P1 C13 106.93(12) . .
O8 P2 O7 115.89(11) . .
O8 P2 O6 110.95(11) . .
O7 P2 O6 106.56(10) . .
O8 P2 C16 110.34(12) . .
O7 P2 C16 107.14(12) . .
O6 P2 C16 105.36(11) . .
O8 P2 K1 54.74(7) . 2_645
O7 P2 K1 65.01(8) . 2_645
O6 P2 K1 146.21(8) . 2_645
C16 P2 K1 108.38(9) . 2_645
O10 P3 O11 118.52(11) . .
O10 P3 O9 109.70(11) . .
O11 P3 O9 108.24(11) . .
O10 P3 C17 106.95(12) . .
O11 P3 C17 109.57(12) . .
O9 P3 C17 102.70(12) . .
O10 P3 K1 32.04(8) . 1_545
O11 P3 K1 150.17(8) . 1_545
O9 P3 K1 92.92(8) . 1_545
C17 P3 K1 84.98(9) . 1_545
K1 O1S K1 93.86(6) . 2_655
K1 O1S H1D 91.3 . .
K1 O1S H1D 128.4 2_655 .
K1 O1S H1C 117.7 . .
K1 O1S H1C 118.4 2_655 .
H1D O1S H1C 103.8 . .
K1 O2S H2C 113.7 . .
K1 O2S H2D 101.8 . .
H2C O2S H2D 105.3 . .
H3D O3S H3C 104.8 . .
P1 O1 H1 109.5 . .
C15 O4 H4 109.5 . .
P2 O6 H6 109.5 . .
P2 O7 K1 88.80(8) . 2_645
P2 O8 K1 99.81(9) . 2_645
P2 O8 K1 142.20(11) . 6_566
K1 O8 K1 91.93(6) 2_645 6_566
P3 O9 H9 109.5 . .
P3 O10 K1 130.95(11) . 1_545
C12 N1 C2 109.4(2) . .
C12 N1 C13 109.6(2) . .
C2 N1 C13 110.0(2) . .
C3 N4 C14 110.9(2) . .
C3 N4 C5 114.2(2) . .
C14 N4 C5 111.9(2) . .
C3 N4 H40 106.4 . .
C14 N4 H40 106.4 . .
C5 N4 H40 106.4 . .
C6 N7 C8 109.8(2) . .
C6 N7 C16 112.2(2) . .
C8 N7 C16 112.1(2) . .
C11 N10 C9 110.4(2) . .
C11 N10 C17 114.6(2) . .
C9 N10 C17 111.4(2) . .
C11 N10 H10 106.7 . .
C9 N10 H10 106.7 . .
C17 N10 H10 106.7 . .
N1 C2 C3 113.2(2) . .
N1 C2 H2A 108.9 . .
C3 C2 H2A 108.9 . .
N1 C2 H2B 108.9 . .
C3 C2 H2B 108.9 . .
H2A C2 H2B 107.7 . .
N4 C3 C2 113.1(2) . .
N4 C3 H3A 109.0 . .
C2 C3 H3A 109.0 . .
N4 C3 H3B 109.0 . .
C2 C3 H3B 109.0 . .
H3A C3 H3B 107.8 . .
N4 C5 C6 110.5(2) . .
N4 C5 H5A 109.6 . .
C6 C5 H5A 109.6 . .
N4 C5 H5B 109.6 . .
C6 C5 H5B 109.6 . .
H5A C5 H5B 108.1 . .
N7 C6 C5 110.7(2) . .
N7 C6 H6A 109.5 . .
C5 C6 H6A 109.5 . .
N7 C6 H6B 109.5 . .
C5 C6 H6B 109.5 . .
H6A C6 H6B 108.1 . .
N7 C8 C9 111.5(2) . .
N7 C8 H8A 109.3 . .
C9 C8 H8A 109.3 . .
N7 C8 H8B 109.3 . .
C9 C8 H8B 109.3 . .
H8A C8 H8B 108.0 . .
N10 C9 C8 111.5(2) . .
N10 C9 H9A 109.3 . .
C8 C9 H9A 109.3 . .
N10 C9 H9B 109.3 . .
C8 C9 H9B 109.3 . .
H9A C9 H9B 108.0 . .
N10 C11 C12 112.6(2) . .
N10 C11 H11A 109.1 . .
C12 C11 H11A 109.1 . .
N10 C11 H11B 109.1 . .
C12 C11 H11B 109.1 . .
H11A C11 H11B 107.8 . .
N1 C12 C11 112.7(2) . .
N1 C12 H12A 109.0 . .
C11 C12 H12A 109.0 . .
N1 C12 H12B 109.0 . .
C11 C12 H12B 109.0 . .
H12A C12 H12B 107.8 . .
N1 C13 P1 114.69(18) . .
N1 C13 H13A 108.6 . .
P1 C13 H13A 108.6 . .
N1 C13 H13B 108.6 . .
P1 C13 H13B 108.6 . .
H13A C13 H13B 107.6 . .
N4 C14 C15 113.8(2) . .
N4 C14 H14A 108.8 . .
C15 C14 H14A 108.8 . .
N4 C14 H14B 108.8 . .
C15 C14 H14B 108.8 . .
H14A C14 H14B 107.7 . .
O5 C15 O4 126.3(2) . .
O5 C15 C14 123.7(2) . .
O4 C15 C14 109.3(2) . .
N7 C16 P2 110.48(17) . .
N7 C16 H16A 109.6 . .
P2 C16 H16A 109.6 . .
N7 C16 H16B 109.6 . .
P2 C16 H16B 109.6 . .
H16A C16 H16B 108.1 . .
N10 C17 P3 116.17(18) . .
N10 C17 H17A 108.2 . .
P3 C17 H17A 108.2 . .
N10 C17 H17B 108.2 . .
P3 C17 H17B 108.2 . .
H17A C17 H17B 107.4 . .

loop_
_geom_bond_atom_site_label_1
_geom_bond_atom_site_label_2
_geom_bond_distance
_geom_bond_site_symmetry_2
K1 O2S 2.649(2) .
K1 O10 2.686(2) 1_565
K1 O1S 2.822(2) .
K1 O8 2.8428(19) 2_665
K1 O8 2.9170(19) 6_565
K1 O1S 2.930(2) 2_655
K1 O7 3.110(2) 2_665
K1 P2 3.4306(9) 2_665
K1 P3 3.8251(9) 1_565
K1 K1 4.1410(12) 5_675
K1 K1 4.2026(12) 2_655
K1 H1D 2.9568 .
K1 H2C 3.0715 .
K1 H2D 2.9275 .
P1 O3 1.5036(19) .
P1 O2 1.532(2) .
P1 O1 1.5510(19) .
P1 C13 1.808(3) .
P2 O8 1.4960(19) .
P2 O7 1.5143(19) .
P2 O6 1.5907(19) .
P2 C16 1.798(3) .
P2 K1 3.4306(9) 2_645
P3 O10 1.482(2) .
P3 O11 1.483(2) .
P3 O9 1.591(2) .
P3 C17 1.816(3) .
P3 K1 3.8251(9) 1_545
O1S K1 2.930(2) 2_655
O1S H1D 0.8231 .
O1S H1C 0.8231 .
O2S H2C 0.8199 .
O2S H2D 0.8192 .
O3S H3D 0.8293 .
O3S H3C 0.8264 .
O1 H1 0.8400 .
O4 C15 1.313(3) .
O4 H4 0.8400 .
O5 C15 1.208(3) .
O6 H6 0.8400 .
O7 K1 3.110(2) 2_645
O8 K1 2.8428(19) 2_645
O8 K1 2.9170(19) 6_566
O9 H9 0.8400 .
O10 K1 2.686(2) 1_545
N1 C12 1.473(3) .
N1 C2 1.474(3) .
N1 C13 1.478(3) .
N4 C3 1.507(4) .
N4 C14 1.511(4) .
N4 C5 1.515(3) .
N4 H40 0.9300 .
N7 C6 1.471(3) .
N7 C8 1.472(3) .
N7 C16 1.483(3) .
N10 C11 1.503(3) .
N10 C9 1.505(3) .
N10 C17 1.508(3) .
N10 H10 0.9300 .
C2 C3 1.516(4) .
C2 H2A 0.9900 .
C2 H2B 0.9900 .
C3 H3A 0.9900 .
C3 H3B 0.9900 .
C5 C6 1.516(4) .
C5 H5A 0.9900 .
C5 H5B 0.9900 .
C6 H6A 0.9900 .
C6 H6B 0.9900 .
C8 C9 1.522(4) .
C8 H8A 0.9900 .
C8 H8B 0.9900 .
C9 H9A 0.9900 .
C9 H9B 0.9900 .
C11 C12 1.510(4) .
C11 H11A 0.9900 .
C11 H11B 0.9900 .
C12 H12A 0.9900 .
C12 H12B 0.9900 .
C13 H13A 0.9900 .
C13 H13B 0.9900 .
C14 C15 1.541(4) .
C14 H14A 0.9900 .
C14 H14B 0.9900 .
C16 H16A 0.9900 .
C16 H16B 0.9900 .
C17 H17A 0.9900 .
C17 H17B 0.9900 .
